data_7706284
loop_
_publ_author_name
'Tinnermann, Hendrik'
'Fraser, Craig'
'Young, Rowan D.'

_publ_section_title
;
 Zero valent iron complexes as base partners in frustrated Lewis pair
 chemistry.
;
_journal_issue 43
_journal_name_full 'Dalton transactions (Cambridge, England : 2003)'
_journal_page_first 15184
_journal_page_last 15189
_journal_paper_doi 10.1039/d0dt03551c
_journal_volume 49
_journal_year 2020
_chemical_formula_moiety 'C9 H19 Fe O3 P2, B C18 Cl F15'
_chemical_formula_sum 'C27 H19 B Cl F15 Fe O3 P2'
_chemical_formula_weight 840.47
_space_group_crystal_system triclinic
_space_group_IT_number 2
_space_group_name_Hall '-P 1'
_space_group_name_H-M_alt 'P -1'
_atom_sites_solution_hydrogens mixed
_atom_sites_solution_primary dual
_audit_creation_date 2019-07-29
_audit_creation_method
;
Olex2 1.2
(compiled 2018.05.29 svn.r3508 for OlexSys, GUI svn.r5506)
;
_audit_update_record
;
2020-05-06 deposited with the CCDC.	2020-10-23 downloaded from the CCDC.
;
_cell_angle_alpha 91.4570(10)
_cell_angle_beta 97.0820(10)
_cell_angle_gamma 102.6010(10)
_cell_formula_units_Z 2
_cell_length_a 8.6538(3)
_cell_length_b 11.4042(4)
_cell_length_c 16.5963(6)
_cell_measurement_reflns_used 9870
_cell_measurement_temperature 100(2)
_cell_measurement_theta_max 37.38
_cell_measurement_theta_min 2.70
_cell_volume 1583.92(10)
_computing_cell_refinement 'SAINT V8.38A (?, 2016)'
_computing_data_reduction 'SAINT V8.38A (?, 2016)'
_computing_molecular_graphics 'Olex2 (Dolomanov et al., 2009)'
_computing_publication_material 'Olex2 (Dolomanov et al., 2009)'
_computing_structure_refinement 'XL (Sheldrick, 2008)'
_computing_structure_solution 'ShelXT (Sheldrick, 2015)'
_diffrn_ambient_temperature 100.01
_diffrn_detector 'Bruker APEX2 area detector'
_diffrn_detector_area_resol_mean 7.9
_diffrn_detector_type 'CCD area detector'
_diffrn_measured_fraction_theta_full 0.997
_diffrn_measured_fraction_theta_max 0.991
_diffrn_measurement_device 'three-circle diffractometer'
_diffrn_measurement_device_type 'Bruker SMART APEX2 area detector'
_diffrn_measurement_method '\w and \f scans'
_diffrn_radiation_monochromator 'mirror optics'
_diffrn_radiation_probe x-ray
_diffrn_radiation_type MoK\a
_diffrn_radiation_wavelength 0.71073
_diffrn_reflns_av_R_equivalents 0.0568
_diffrn_reflns_av_unetI/netI 0.1022
_diffrn_reflns_Laue_measured_fraction_full 0.997
_diffrn_reflns_Laue_measured_fraction_max 0.991
_diffrn_reflns_limit_h_max 14
_diffrn_reflns_limit_h_min -14
_diffrn_reflns_limit_k_max 19
_diffrn_reflns_limit_k_min -18
_diffrn_reflns_limit_l_max 28
_diffrn_reflns_limit_l_min -24
_diffrn_reflns_number 42263
_diffrn_reflns_point_group_measured_fraction_full 0.997
_diffrn_reflns_point_group_measured_fraction_max 0.991
_diffrn_reflns_theta_full 25.242
_diffrn_reflns_theta_max 37.844
_diffrn_reflns_theta_min 2.433
_diffrn_source 'microfocus sealed X-ray tube'
_diffrn_source_type 'Incoatec I\ms'
_diffrn_standards_number 0
_exptl_absorpt_coefficient_mu 0.781
_exptl_absorpt_correction_T_max 0.7474
_exptl_absorpt_correction_T_min 0.6769
_exptl_absorpt_correction_type multi-scan
_exptl_absorpt_process_details
'SADABS-2016/2 (Bruker,2016/2) was used for absorption correction. wR2(int) was 0.0860 before and 0.0598 after correction. The Ratio of minimum to maximum transmission is 0.9057. The \l/2 correction factor is Not present.'
_exptl_crystal_colour colourless
_exptl_crystal_colour_primary colourless
_exptl_crystal_density_diffrn 1.762
_exptl_crystal_description plate
_exptl_crystal_F_000 836
_exptl_crystal_size_max 0.316
_exptl_crystal_size_mid 0.211
_exptl_crystal_size_min 0.11
_refine_diff_density_max 0.620
_refine_diff_density_min -0.757
_refine_diff_density_rms 0.124
_refine_ls_extinction_method none
_refine_ls_goodness_of_fit_ref 1.059
_refine_ls_hydrogen_treatment mixed
_refine_ls_matrix_type full
_refine_ls_number_parameters 461
_refine_ls_number_reflns 16888
_refine_ls_number_restraints 0
_refine_ls_restrained_S_all 1.059
_refine_ls_R_factor_all 0.1215
_refine_ls_R_factor_gt 0.0592
_refine_ls_shift/su_max 0.001
_refine_ls_shift/su_mean 0.000
_refine_ls_structure_factor_coef Fsqd
_refine_ls_weighting_details 'w=1/[\s^2^(Fo^2^)+(0.0249P)^2^+0.6846P] where P=(Fo^2^+2Fc^2^)/3'
_refine_ls_weighting_scheme calc
_refine_ls_wR_factor_gt 0.0903
_refine_ls_wR_factor_ref 0.1133
_reflns_Friedel_coverage 0.000
_reflns_number_gt 10196
_reflns_number_total 16888
_reflns_threshold_expression 'I > 2\s(I)'
_cod_data_source_file d0dt03551c2.cif
_cod_data_source_block ry_ht_1_379_0m
_cod_database_code 7706284
_shelx_shelxl_version_number 2016/6
_shelx_space_group_comment
;
The symmetry employed for this shelxl refinement is uniquely defined
by the following loop, which should always be used as a source of
symmetry information in preference to the above space-group names.
They are only intended as comments.
;
_shelx_estimated_absorpt_t_max 0.919
_shelx_estimated_absorpt_t_min 0.790
_olex2_refinement_description
;
1. Fixed Uiso
 At 1.5 times of:
  All C(H,H,H) groups
2.a Idealised Me refined as rotating group:
 C6(H6A,H6B,H6C), C4(H4A,H4B,H4C), C2(H2A,H2B,H2C), C5(H5A,H5B,H5C), C1(H1A,
 H1B,H1C), C3(H3A,H3B,H3C)
;
_olex2_submission_special_instructions 'No special instructions were received'

loop_
_space_group_symop_operation_xyz
'x, y, z'
'-x, -y, -z'

loop_
_atom_site_label
_atom_site_type_symbol
_atom_site_fract_x
_atom_site_fract_y
_atom_site_fract_z
_atom_site_U_iso_or_equiv
_atom_site_adp_type
_atom_site_occupancy
_atom_site_site_symmetry_order
_atom_site_calc_flag
_atom_site_refinement_flags_posn
_atom_site_refinement_flags_adp
_atom_site_refinement_flags_occupancy
_atom_site_disorder_assembly
_atom_site_disorder_group
Fe1 Fe -0.07963(3) 0.18517(2) 0.28171(2) 0.01243(6) Uani 1 1 d . . . . .
Cl1 Cl 0.80191(6) 0.07995(4) 0.70126(3) 0.01855(9) Uani 1 1 d . . . . .
P2 P -0.18418(6) 0.20746(4) 0.39727(3) 0.01405(9) Uani 1 1 d . . . . .
P1 P 0.05287(6) 0.20873(4) 0.17226(3) 0.01598(10) Uani 1 1 d . . . . .
F10 F 0.96907(13) 0.22451(10) 0.91516(7) 0.0195(2) Uani 1 1 d . . . . .
F8 F 1.42885(13) 0.48226(10) 0.84893(7) 0.0228(2) Uani 1 1 d . . . . .
F9 F 1.26447(14) 0.34631(11) 0.95784(7) 0.0223(2) Uani 1 1 d . . . . .
F6 F 0.98468(14) 0.36897(11) 0.65021(7) 0.0218(2) Uani 1 1 d . . . . .
F12 F 0.36709(14) -0.03250(10) 0.91340(7) 0.0219(2) Uani 1 1 d . . . . .
F11 F 0.54019(14) -0.01262(9) 0.79355(7) 0.0192(2) Uani 1 1 d . . . . .
F15 F 0.76238(14) 0.39582(10) 0.88086(7) 0.0216(2) Uani 1 1 d . . . . .
F14 F 0.59831(14) 0.36790(10) 1.00657(7) 0.0235(3) Uani 1 1 d . . . . .
F5 F 0.47330(14) 0.10223(10) 0.65048(7) 0.0240(3) Uani 1 1 d . . . . .
F7 F 1.27861(14) 0.49685(10) 0.69676(7) 0.0230(3) Uani 1 1 d . . . . .
F1 F 0.80620(14) 0.48804(9) 0.72446(7) 0.0208(2) Uani 1 1 d . . . . .
F13 F 0.39197(14) 0.15281(11) 1.02343(7) 0.0243(3) Uani 1 1 d . . . . .
F3 F 0.34424(15) 0.44566(11) 0.53974(7) 0.0246(3) Uani 1 1 d . . . . .
F2 F 0.61142(15) 0.58418(10) 0.62588(7) 0.0245(3) Uani 1 1 d . . . . .
F4 F 0.27591(15) 0.20375(11) 0.55700(8) 0.0289(3) Uani 1 1 d . . . . .
O1 O 0.21694(17) 0.17909(13) 0.38621(9) 0.0230(3) Uani 1 1 d . . . . .
O3 O -0.34083(17) 0.27204(12) 0.19039(9) 0.0226(3) Uani 1 1 d . . . . .
O2 O -0.20676(17) -0.07670(12) 0.25053(10) 0.0253(3) Uani 1 1 d . . . . .
C20 C 1.1945(2) 0.35410(16) 0.88196(11) 0.0161(3) Uani 1 1 d . . . . .
C24 C 0.4694(2) 0.07346(16) 0.90629(12) 0.0167(3) Uani 1 1 d . . . . .
C26 C 0.5820(2) 0.27539(17) 0.95239(11) 0.0167(3) Uani 1 1 d . . . . .
C22 C 0.6660(2) 0.19343(15) 0.83029(11) 0.0130(3) Uani 1 1 d . . . . .
C23 C 0.5615(2) 0.08670(16) 0.84312(11) 0.0144(3) Uani 1 1 d . . . . .
C14 C 0.4127(2) 0.27264(17) 0.59539(12) 0.0184(4) Uani 1 1 d . . . . .
C21 C 1.0385(2) 0.29258(15) 0.85798(11) 0.0144(3) Uani 1 1 d . . . . .
C11 C 0.6816(2) 0.41075(16) 0.68126(11) 0.0160(3) Uani 1 1 d . . . . .
C27 C 0.6684(2) 0.28619(16) 0.88751(11) 0.0153(3) Uani 1 1 d . . . . .
C19 C 1.2773(2) 0.42286(16) 0.82778(12) 0.0168(3) Uani 1 1 d . . . . .
C8 C -0.1583(2) 0.02382(16) 0.26377(12) 0.0165(3) Uani 1 1 d . . . . .
C13 C 0.4451(2) 0.39457(17) 0.58708(11) 0.0185(4) Uani 1 1 d . . . . .
C25 C 0.4799(2) 0.16751(18) 0.96157(11) 0.0182(4) Uani 1 1 d . . . . .
C16 C 0.9538(2) 0.29671(15) 0.78155(11) 0.0137(3) Uani 1 1 d . . . . .
C10 C 0.6586(2) 0.28739(15) 0.68977(11) 0.0138(3) Uani 1 1 d . . . . .
C17 C 1.0462(2) 0.36371(16) 0.72882(11) 0.0162(3) Uani 1 1 d . . . . .
C18 C 1.2009(2) 0.42772(17) 0.75056(12) 0.0172(4) Uani 1 1 d . . . . .
C7 C 0.1022(2) 0.17837(16) 0.34477(12) 0.0159(3) Uani 1 1 d . . . . .
C12 C 0.5809(2) 0.46424(16) 0.63060(12) 0.0175(4) Uani 1 1 d . . . . .
C15 C 0.5177(2) 0.22230(16) 0.64516(11) 0.0168(3) Uani 1 1 d . . . . .
C6 C -0.1567(3) 0.09816(18) 0.47174(13) 0.0234(4) Uani 1 1 d . . . . .
H6A H -0.201914 0.116253 0.520667 0.035 Uiso 1 1 calc GR . . . .
H6B H -0.042350 0.101625 0.485838 0.035 Uiso 1 1 calc GR . . . .
H6C H -0.210839 0.017393 0.449047 0.035 Uiso 1 1 calc GR . . . .
C4 C -0.0969(3) 0.34977(17) 0.45279(12) 0.0227(4) Uani 1 1 d . . . . .
H4A H -0.113722 0.415781 0.418517 0.034 Uiso 1 1 calc GR . . . .
H4B H 0.017881 0.356394 0.467859 0.034 Uiso 1 1 calc GR . . . .
H4C H -0.147661 0.354256 0.502063 0.034 Uiso 1 1 calc GR . . . .
C2 C 0.2677(2) 0.25456(18) 0.19481(12) 0.0217(4) Uani 1 1 d . . . . .
H2A H 0.296562 0.329296 0.229116 0.033 Uiso 1 1 calc GR . . . .
H2B H 0.314327 0.267829 0.143992 0.033 Uiso 1 1 calc GR . . . .
H2C H 0.308877 0.191401 0.223546 0.033 Uiso 1 1 calc GR . . . .
C5 C -0.3966(2) 0.20067(18) 0.38645(13) 0.0211(4) Uani 1 1 d . . . . .
H5A H -0.454593 0.123340 0.359536 0.032 Uiso 1 1 calc GR . . . .
H5B H -0.420535 0.266329 0.353641 0.032 Uiso 1 1 calc GR . . . .
H5C H -0.429875 0.208655 0.440298 0.032 Uiso 1 1 calc GR . . . .
C9 C -0.2424(2) 0.23476(16) 0.22515(11) 0.0158(3) Uani 1 1 d . . . . .
C1 C 0.0014(3) 0.3234(2) 0.10726(13) 0.0256(4) Uani 1 1 d . . . . .
H1A H -0.108661 0.296131 0.080550 0.038 Uiso 1 1 calc GR . . . .
H1B H 0.074147 0.338326 0.065961 0.038 Uiso 1 1 calc GR . . . .
H1C H 0.010939 0.397934 0.140104 0.038 Uiso 1 1 calc GR . . . .
C3 C 0.0273(3) 0.0776(2) 0.10403(13) 0.0271(5) Uani 1 1 d . . . . .
H3A H 0.062115 0.012870 0.133917 0.041 Uiso 1 1 calc GR . . . .
H3B H 0.091471 0.098080 0.059588 0.041 Uiso 1 1 calc GR . . . .
H3C H -0.085621 0.050787 0.081637 0.041 Uiso 1 1 calc GR . . . .
B1 B 0.7700(3) 0.22201(17) 0.75389(12) 0.0139(4) Uani 1 1 d . . . . .
H H -0.020(3) 0.310(2) 0.2878(15) 0.037(7) Uiso 1 1 d . . . . .

loop_
_atom_site_aniso_label
_atom_site_aniso_U_11
_atom_site_aniso_U_22
_atom_site_aniso_U_33
_atom_site_aniso_U_23
_atom_site_aniso_U_13
_atom_site_aniso_U_12
Fe1 0.01091(12) 0.01361(11) 0.01268(12) -0.00158(9) 0.00074(9) 0.00326(9)
Cl1 0.0221(2) 0.01659(19) 0.0188(2) -0.00208(16) 0.00486(18) 0.00743(16)
P2 0.0149(2) 0.0155(2) 0.0126(2) 0.00057(16) 0.00167(18) 0.00518(16)
P1 0.0128(2) 0.0208(2) 0.0137(2) -0.00432(17) 0.00243(18) 0.00266(17)
F10 0.0183(6) 0.0251(6) 0.0147(5) 0.0068(4) 0.0019(5) 0.0031(4)
F8 0.0129(6) 0.0268(6) 0.0270(7) 0.0009(5) 0.0019(5) 0.0009(4)
F9 0.0175(6) 0.0326(6) 0.0154(6) 0.0028(5) -0.0036(5) 0.0054(5)
F6 0.0207(6) 0.0330(6) 0.0112(5) 0.0046(5) 0.0020(5) 0.0048(5)
F12 0.0192(6) 0.0216(6) 0.0236(6) 0.0072(5) 0.0053(5) -0.0002(4)
F11 0.0238(6) 0.0146(5) 0.0176(6) -0.0025(4) 0.0033(5) 0.0009(4)
F15 0.0223(6) 0.0158(5) 0.0265(6) -0.0045(4) 0.0086(5) 0.0009(4)
F14 0.0238(6) 0.0277(6) 0.0196(6) -0.0090(5) 0.0036(5) 0.0079(5)
F5 0.0246(6) 0.0148(5) 0.0273(7) 0.0037(5) -0.0073(5) -0.0015(4)
F7 0.0193(6) 0.0289(6) 0.0217(6) 0.0073(5) 0.0089(5) 0.0033(5)
F1 0.0220(6) 0.0140(5) 0.0237(6) -0.0021(4) -0.0040(5) 0.0024(4)
F13 0.0237(7) 0.0342(7) 0.0193(6) 0.0068(5) 0.0111(5) 0.0106(5)
F3 0.0287(7) 0.0302(6) 0.0176(6) 0.0045(5) -0.0029(5) 0.0157(5)
F2 0.0358(7) 0.0141(5) 0.0246(6) 0.0017(4) -0.0010(5) 0.0101(5)
F4 0.0238(7) 0.0288(6) 0.0273(7) 0.0028(5) -0.0125(6) -0.0003(5)
O1 0.0173(7) 0.0283(7) 0.0228(8) -0.0021(6) -0.0032(6) 0.0073(6)
O3 0.0203(7) 0.0254(7) 0.0239(8) 0.0046(6) 0.0007(6) 0.0095(6)
O2 0.0215(8) 0.0174(7) 0.0351(9) -0.0033(6) 0.0002(7) 0.0029(5)
C20 0.0169(9) 0.0190(8) 0.0133(8) 0.0004(6) 0.0002(7) 0.0068(7)
C24 0.0128(9) 0.0195(8) 0.0175(9) 0.0049(7) 0.0009(7) 0.0035(6)
C26 0.0159(9) 0.0213(9) 0.0139(8) -0.0028(7) 0.0006(7) 0.0074(7)
C22 0.0127(8) 0.0147(7) 0.0117(8) 0.0011(6) -0.0005(6) 0.0043(6)
C23 0.0148(9) 0.0167(8) 0.0115(8) 0.0005(6) -0.0009(7) 0.0043(6)
C14 0.0170(9) 0.0228(9) 0.0135(8) 0.0005(7) -0.0023(7) 0.0026(7)
C21 0.0146(9) 0.0154(8) 0.0132(8) 0.0012(6) 0.0031(7) 0.0026(6)
C11 0.0169(9) 0.0163(8) 0.0147(8) -0.0007(6) 0.0018(7) 0.0038(7)
C27 0.0132(8) 0.0162(8) 0.0169(9) 0.0001(6) 0.0020(7) 0.0039(6)
C19 0.0115(8) 0.0186(8) 0.0203(9) -0.0015(7) 0.0021(7) 0.0039(6)
C8 0.0119(8) 0.0197(8) 0.0171(9) -0.0011(7) -0.0011(7) 0.0036(6)
C13 0.0208(10) 0.0242(9) 0.0133(8) 0.0029(7) 0.0007(7) 0.0119(7)
C25 0.0164(9) 0.0275(10) 0.0141(9) 0.0057(7) 0.0060(7) 0.0093(7)
C16 0.0139(8) 0.0144(7) 0.0130(8) -0.0006(6) 0.0014(7) 0.0041(6)
C10 0.0150(8) 0.0146(8) 0.0119(8) -0.0002(6) 0.0028(7) 0.0032(6)
C17 0.0180(9) 0.0200(8) 0.0112(8) 0.0011(6) 0.0016(7) 0.0055(7)
C18 0.0162(9) 0.0212(9) 0.0162(9) 0.0043(7) 0.0072(7) 0.0051(7)
C7 0.0148(9) 0.0158(8) 0.0172(9) -0.0035(6) 0.0027(7) 0.0038(6)
C12 0.0228(10) 0.0149(8) 0.0166(9) 0.0015(7) 0.0029(8) 0.0079(7)
C15 0.0192(9) 0.0159(8) 0.0151(9) 0.0024(6) 0.0011(7) 0.0039(7)
C6 0.0271(11) 0.0241(10) 0.0202(10) 0.0069(8) 0.0032(9) 0.0075(8)
C4 0.0293(11) 0.0209(9) 0.0177(9) -0.0031(7) 0.0002(8) 0.0074(8)
C2 0.0141(9) 0.0286(10) 0.0207(10) -0.0069(8) 0.0036(8) 0.0012(7)
C5 0.0167(10) 0.0280(10) 0.0208(10) -0.0001(8) 0.0040(8) 0.0088(8)
C9 0.0176(9) 0.0154(8) 0.0141(8) -0.0002(6) 0.0039(7) 0.0022(6)
C1 0.0236(11) 0.0374(12) 0.0164(10) 0.0054(8) 0.0044(8) 0.0068(9)
C3 0.0214(11) 0.0331(11) 0.0240(11) -0.0151(9) 0.0075(9) -0.0004(8)
B1 0.0164(10) 0.0131(8) 0.0126(9) -0.0008(7) 0.0019(8) 0.0045(7)

loop_
_atom_type_symbol
_atom_type_description
_atom_type_scat_dispersion_real
_atom_type_scat_dispersion_imag
_atom_type_scat_source
C C 0.0033 0.0016 'International Tables Vol C Tables 4.2.6.8 and 6.1.1.4'
H H 0.0000 0.0000 'International Tables Vol C Tables 4.2.6.8 and 6.1.1.4'
B B 0.0013 0.0007 'International Tables Vol C Tables 4.2.6.8 and 6.1.1.4'
Cl Cl 0.1484 0.1585 'International Tables Vol C Tables 4.2.6.8 and 6.1.1.4'
F F 0.0171 0.0103 'International Tables Vol C Tables 4.2.6.8 and 6.1.1.4'
Fe Fe 0.3463 0.8444 'International Tables Vol C Tables 4.2.6.8 and 6.1.1.4'
O O 0.0106 0.0060 'International Tables Vol C Tables 4.2.6.8 and 6.1.1.4'
P P 0.1023 0.0942 'International Tables Vol C Tables 4.2.6.8 and 6.1.1.4'

loop_
_geom_angle_atom_site_label_1
_geom_angle_atom_site_label_2
_geom_angle_atom_site_label_3
_geom_angle
_geom_angle_site_symmetry_1
_geom_angle_site_symmetry_3
_geom_angle_publ_flag
P2 Fe1 P1 166.56(2) . . ?
C8 Fe1 P2 97.42(6) . . ?
C8 Fe1 P1 95.97(6) . . ?
C7 Fe1 P2 87.12(6) . . ?
C7 Fe1 P1 89.95(6) . . ?
C7 Fe1 C8 97.47(8) . . ?
C7 Fe1 C9 164.51(8) . . ?
C9 Fe1 P2 89.80(6) . . ?
C9 Fe1 P1 89.54(6) . . ?
C9 Fe1 C8 97.98(8) . . ?
C6 P2 Fe1 114.88(7) . . ?
C6 P2 C5 103.73(10) . . ?
C4 P2 Fe1 113.36(7) . . ?
C4 P2 C6 103.21(10) . . ?
C4 P2 C5 103.81(10) . . ?
C5 P2 Fe1 116.32(7) . . ?
C2 P1 Fe1 115.24(7) . . ?
C2 P1 C1 103.39(10) . . ?
C2 P1 C3 102.11(10) . . ?
C1 P1 Fe1 113.35(7) . . ?
C3 P1 Fe1 116.74(7) . . ?
C3 P1 C1 104.36(11) . . ?
F9 C20 C21 120.01(16) . . ?
F9 C20 C19 120.28(17) . . ?
C19 C20 C21 119.71(17) . . ?
F12 C24 C23 119.84(17) . . ?
F12 C24 C25 119.51(16) . . ?
C25 C24 C23 120.64(17) . . ?
F14 C26 C27 120.84(17) . . ?
F14 C26 C25 120.15(16) . . ?
C25 C26 C27 119.00(17) . . ?
C23 C22 C27 113.09(16) . . ?
C23 C22 B1 127.37(16) . . ?
C27 C22 B1 119.33(15) . . ?
F11 C23 C24 114.61(16) . . ?
F11 C23 C22 122.00(16) . . ?
C24 C23 C22 123.39(17) . . ?
F4 C14 C13 119.50(17) . . ?
F4 C14 C15 120.60(17) . . ?
C13 C14 C15 119.86(18) . . ?
F10 C21 C20 115.08(16) . . ?
F10 C21 C16 120.32(16) . . ?
C20 C21 C16 124.60(17) . . ?
F1 C11 C10 120.89(16) . . ?
F1 C11 C12 114.86(16) . . ?
C12 C11 C10 124.24(18) . . ?
F15 C27 C26 115.73(16) . . ?
F15 C27 C22 119.15(16) . . ?
C26 C27 C22 125.11(17) . . ?
F8 C19 C20 121.05(17) . . ?
F8 C19 C18 120.73(17) . . ?
C20 C19 C18 118.21(18) . . ?
O2 C8 Fe1 178.24(18) . . ?
F3 C13 C14 120.96(19) . . ?
F3 C13 C12 120.41(17) . . ?
C14 C13 C12 118.60(17) . . ?
F13 C25 C24 120.04(17) . . ?
F13 C25 C26 121.25(17) . . ?
C26 C25 C24 118.71(17) . . ?
C21 C16 B1 123.92(16) . . ?
C17 C16 C21 112.72(17) . . ?
C17 C16 B1 123.18(16) . . ?
C11 C10 C15 112.92(16) . . ?
C11 C10 B1 125.20(17) . . ?
C15 C10 B1 121.44(15) . . ?
F6 C17 C16 119.93(17) . . ?
F6 C17 C18 115.71(16) . . ?
C18 C17 C16 124.37(17) . . ?
F7 C18 C19 119.30(17) . . ?
F7 C18 C17 120.48(17) . . ?
C19 C18 C17 120.22(17) . . ?
O1 C7 Fe1 176.83(16) . . ?
F2 C12 C11 120.57(18) . . ?
F2 C12 C13 119.53(16) . . ?
C13 C12 C11 119.85(17) . . ?
F5 C15 C14 115.22(17) . . ?
F5 C15 C10 120.31(16) . . ?
C14 C15 C10 124.45(17) . . ?
O3 C9 Fe1 176.44(17) . . ?
C22 B1 Cl1 112.92(12) . . ?
C22 B1 C10 103.82(14) . . ?
C16 B1 Cl1 101.79(12) . . ?
C16 B1 C22 113.43(15) . . ?
C16 B1 C10 116.15(15) . . ?
C10 B1 Cl1 108.99(13) . . ?

loop_
_geom_bond_atom_site_label_1
_geom_bond_atom_site_label_2
_geom_bond_distance
_geom_bond_site_symmetry_2
_geom_bond_publ_flag
Fe1 P2 2.2506(5) . ?
Fe1 P1 2.2561(5) . ?
Fe1 C8 1.8203(19) . ?
Fe1 C7 1.797(2) . ?
Fe1 C9 1.7981(19) . ?
Cl1 B1 1.9094(19) . ?
P2 C6 1.8091(19) . ?
P2 C4 1.808(2) . ?
P2 C5 1.810(2) . ?
P1 C2 1.807(2) . ?
P1 C1 1.811(2) . ?
P1 C3 1.810(2) . ?
F10 C21 1.356(2) . ?
F8 C19 1.337(2) . ?
F9 C20 1.342(2) . ?
F6 C17 1.355(2) . ?
F12 C24 1.350(2) . ?
F11 C23 1.348(2) . ?
F15 C27 1.350(2) . ?
F14 C26 1.341(2) . ?
F5 C15 1.347(2) . ?
F7 C18 1.350(2) . ?
F1 C11 1.348(2) . ?
F13 C25 1.344(2) . ?
F3 C13 1.340(2) . ?
F2 C12 1.341(2) . ?
F4 C14 1.344(2) . ?
O1 C7 1.134(2) . ?
O3 C9 1.135(2) . ?
O2 C8 1.137(2) . ?
C20 C21 1.384(3) . ?
C20 C19 1.373(3) . ?
C24 C23 1.385(3) . ?
C24 C25 1.374(3) . ?
C26 C27 1.378(3) . ?
C26 C25 1.373(3) . ?
C22 C23 1.388(2) . ?
C22 C27 1.398(2) . ?
C22 B1 1.643(3) . ?
C14 C13 1.371(3) . ?
C14 C15 1.380(3) . ?
C21 C16 1.392(3) . ?
C11 C10 1.391(2) . ?
C11 C12 1.384(3) . ?
C19 C18 1.376(3) . ?
C13 C12 1.374(3) . ?
C16 C17 1.389(2) . ?
C16 B1 1.636(3) . ?
C10 C15 1.393(3) . ?
C10 B1 1.649(3) . ?
C17 C18 1.377(3) . ?
